data_7709741
loop_
_publ_author_name
'Jin, Da'
'Sun, Xiaofei'
'Hinz, Alexander'
'Roesky, Peter W.'

_publ_section_title
;
 Rare-earth metal complexes with redox-active formazanate ligands
;
_journal_name_full 'Dalton Transactions'
_journal_paper_doi 10.1039/D2DT00456A
_journal_year 2022
_chemical_formula_moiety 'C33 H33 Dy N4'
_chemical_formula_sum 'C33 H33 Dy N4'
_chemical_formula_weight 648.13
_space_group_crystal_system monoclinic
_space_group_IT_number 4
_space_group_name_Hall 'P 2yb'
_space_group_name_H-M_alt 'P 1 21 1'
_atom_sites_solution_hydrogens geom
_audit_creation_date 2021-11-04
_audit_creation_method
;
Olex2 1.3
(compiled 2020.11.12 svn.r5f609507 for OlexSys, GUI svn.r6408)
;
_audit_update_record
;
2021-12-16 deposited with the CCDC.	2022-03-08 downloaded from the CCDC.
;
_cell_angle_alpha 90
_cell_angle_beta 108.62(3)
_cell_angle_gamma 90
_cell_formula_units_Z 2
_cell_length_a 10.179(2)
_cell_length_b 11.509(2)
_cell_length_c 12.716(3)
_cell_measurement_reflns_used 42320
_cell_measurement_temperature 150
_cell_measurement_theta_max 29.68
_cell_measurement_theta_min 1.67
_cell_volume 1411.7(6)
_computing_cell_refinement
;
X-Area Recipe 1.33.0.0 (STOE, 2015)
;
_computing_data_collection 'STOE X-AREA'
_computing_data_reduction
;
X-Area Integrate 1.73.1.0 (STOE, 2018)
X-Area LANA 1.73.2.0 (STOE, 2018)
;
_computing_molecular_graphics 'Olex2 1.3 (Dolomanov et al., 2009)'
_computing_publication_material
;
STOE & Cie GmbH, X-Area, software package for collecting single-crystal or
multi-domain crystal data on STOE area-detector diffractometers, for image 
processing, for the correction and scaling of reflection intensities and 
for outlier rejection, version 1.84, Darmstadt 2018
MS Word (Microsoft)
Olex2 (Dolomanov et al., 2009)
;
_computing_structure_refinement 'SHELXL 2018/3 (Sheldrick, 2015)'
_computing_structure_solution 'SHELXT 2018/2 (Sheldrick, 2018)'
_diffrn_ambient_temperature 150
_diffrn_detector 'image plate (34 cm diameter)'
_diffrn_detector_area_resol_mean 6.67
_diffrn_detector_type 'STOE Imaging Plate'
_diffrn_measured_fraction_theta_full 1.000
_diffrn_measured_fraction_theta_max 0.981
_diffrn_measurement_details
;
 394 frames, detector distance = 100 mm
;
_diffrn_measurement_device '2-circle diffractometer'
_diffrn_measurement_device_type 'STOE IPDS II'
_diffrn_measurement_method 'rotation method, \w scans'
_diffrn_radiation_collimation '0.5mm monocapillary'
_diffrn_radiation_monochromator 'plane graphite'
_diffrn_radiation_polarisn_norm 0
_diffrn_radiation_probe x-ray
_diffrn_radiation_type 'Mo K\a'
_diffrn_radiation_wavelength 0.71073
_diffrn_reflns_av_R_equivalents 0.0523
_diffrn_reflns_av_unetI/netI 0.0446
_diffrn_reflns_Laue_measured_fraction_full 1.000
_diffrn_reflns_Laue_measured_fraction_max 0.981
_diffrn_reflns_limit_h_max 14
_diffrn_reflns_limit_h_min -14
_diffrn_reflns_limit_k_max 15
_diffrn_reflns_limit_k_min -14
_diffrn_reflns_limit_l_max 17
_diffrn_reflns_limit_l_min -17
_diffrn_reflns_number 23042
_diffrn_reflns_point_group_measured_fraction_full 0.981
_diffrn_reflns_point_group_measured_fraction_max 0.953
_diffrn_reflns_theta_full 25.242
_diffrn_reflns_theta_max 29.848
_diffrn_reflns_theta_min 1.690
_diffrn_source 'sealed X-ray tube, 12 x 0.4 mm long-fine focus'
_diffrn_source_current 40
_diffrn_source_power 2.000
_diffrn_source_voltage 50
_exptl_absorpt_coefficient_mu 2.675
_exptl_absorpt_correction_T_max 0.5329
_exptl_absorpt_correction_T_min 0.2423
_exptl_absorpt_correction_type multi-scan
_exptl_absorpt_process_details
;
STOE X-Red32, absorption correction by Gaussian integration, analogous to
P. Coppens, "The Evaluation of Absorption and Extinction in Single-Crystal
Structure Analysis", published in: F. R. Ahmed (Editor), "Crystallographic
Computing", Munksgaard, Copenhagen (1970), 255 - 270.
Afterwards scaling of reflection intensities was performed within STOE LANA.
J. Koziskova, F. Hahn, J. Richter, J. Kozisek, "Comparison of different
absorption corrections on the model structure of tetrakis(\m~2~-acetato)-
diaqua-di-copper(II)", Acta Chimica Slovaca, vol. 9, no. 2, 2016, pp. 136 - 140.
;
_exptl_crystal_colour 'dark red'
_exptl_crystal_density_diffrn 1.525
_exptl_crystal_density_method 'not measured'
_exptl_crystal_description fragment
_exptl_crystal_F_000 650
_exptl_crystal_size_max 0.517
_exptl_crystal_size_mid 0.404
_exptl_crystal_size_min 0.194
_refine_diff_density_max 2.531
_refine_diff_density_min -3.059
_refine_diff_density_rms 0.177
_refine_ls_abs_structure_details
;
 Flack x determined using 2983 quotients [(I+)-(I-)]/[(I+)+(I-)]
 (Parsons, Flack and Wagner, Acta Cryst. B69 (2013) 249-259).
;
_refine_ls_abs_structure_Flack 0.04(2)
_refine_ls_extinction_method none
_refine_ls_goodness_of_fit_ref 1.026
_refine_ls_hydrogen_treatment constr
_refine_ls_matrix_type full
_refine_ls_number_parameters 386
_refine_ls_number_reflns 7733
_refine_ls_number_restraints 167
_refine_ls_restrained_S_all 1.019
_refine_ls_R_factor_all 0.0582
_refine_ls_R_factor_gt 0.0546
_refine_ls_shift/su_max 0.000
_refine_ls_shift/su_mean 0.000
_refine_ls_structure_factor_coef Fsqd
_refine_ls_weighting_details 'w=1/[\s^2^(Fo^2^)+(0.1046P)^2^+1.7769P] where P=(Fo^2^+2Fc^2^)/3'
_refine_ls_weighting_scheme calc
_refine_ls_wR_factor_gt 0.1403
_refine_ls_wR_factor_ref 0.1421
_reflns_d_resolution_high 0.721
_reflns_d_resolution_low 12.192
_reflns_Friedel_coverage 0.857
_reflns_Friedel_fraction_full 0.961
_reflns_Friedel_fraction_max 0.923
_reflns_limit_h_max 14
_reflns_limit_h_min -14
_reflns_limit_k_max 15
_reflns_limit_k_min -14
_reflns_limit_l_max 17
_reflns_limit_l_min -17
_reflns_number_gt 7090
_reflns_number_total 7733
_reflns_threshold_expression 'I > 2\s(I)'
_cod_data_source_file d2dt00456a4.cif
_cod_data_source_block jd064
_cod_original_cell_volume 1411.6(5)
_cod_database_code 7709741
_shelx_shelxl_version_number 2018/3
_shelx_space_group_comment
;
The symmetry employed for this shelxl refinement is uniquely defined
by the following loop, which should always be used as a source of
symmetry information in preference to the above space-group names.
They are only intended as comments.
;
_shelx_estimated_absorpt_t_max 0.625
_shelx_estimated_absorpt_t_min 0.339
_olex2_refinement_description
;
1. Fixed Uiso
 At 1.2 times of:
  All C(H) groups
 At 1.5 times of:
  All C(H,H,H) groups
2. Restrained distances
 C5-C8A \\sim C5-C8B
 with sigma of 0.02
 C9A-C10A \\sim C10B-C11B
 with sigma of 0.04
 C9A-C11A \\sim C10B-C9B
 with sigma of 0.04
 C10A-C11A \\sim C11B-C9B
 with sigma of 0.04
 C5-C9A \\sim C5-C10B
 with sigma of 0.04
 C5-C10A \\sim C5-C11B
 with sigma of 0.04
 C5-C11A \\sim C5-C9B
 with sigma of 0.04
 C8A-C9A \\sim C8B-C10B
 with sigma of 0.04
 C8A-C10A \\sim C8B-C11B
 with sigma of 0.04
 C8A-C11A \\sim C8B-C9B
 with sigma of 0.04
3. Rigid bond restraints
 C8A, C8B, C9A, C9B, C10A, C10B, C11A, C11B
 with sigma for 1-2 distances of 0.01 and sigma for 1-3 distances of 0.01
4. Uiso/Uaniso restraints and constraints
C8A \\sim C8B \\sim C9A \\sim C9B \\sim C10A \\sim C10B \\sim C11A \\sim C11B:
within 2.5A with sigma of 0.01 and sigma for terminal atoms of 0.02 within 2.5A
5. Others
 Sof(C8B)=Sof(C9B)=Sof(H9BA)=Sof(H9BB)=Sof(H9BC)=Sof(C10B)=Sof(H10D)=Sof(H10E)=
 Sof(H10F)=Sof(C11B)=Sof(H11D)=Sof(H11E)=Sof(H11F)=1-FVAR(1)
 Sof(C8A)=Sof(C9A)=Sof(H9AA)=Sof(H9AB)=Sof(H9AC)=Sof(C10A)=Sof(H10A)=Sof(H10B)=
 Sof(H10C)=Sof(C11A)=Sof(H11A)=Sof(H11B)=Sof(H11C)=FVAR(1)
6.a Aromatic/amide H refined with riding coordinates:
 C3(H3), C4(H4), C6(H6), C7(H7), C13(H13), C14(H14), C15(H15), C16(H16),
 C17(H17), C19(H19), C20(H20), C21(H21), C22(H22), C23(H23), C24(H24), C25(H25),
  C26(H26), C27(H27), C28(H28), C29(H29), C30(H30), C31(H31), C32(H32), C33(H33)
6.b Idealised Me refined as rotating group:
 C9A(H9AA,H9AB,H9AC), C9B(H9BA,H9BB,H9BC), C10A(H10A,H10B,H10C), C10B(H10D,
 H10E,H10F), C11A(H11A,H11B,H11C), C11B(H11D,H11E,H11F)
;
_olex2_submission_special_instructions 'No special instructions were received'

loop_
_space_group_symop_operation_xyz
'x, y, z'
'-x, y+1/2, -z'

loop_
_atom_site_label
_atom_site_type_symbol
_atom_site_fract_x
_atom_site_fract_y
_atom_site_fract_z
_atom_site_U_iso_or_equiv
_atom_site_adp_type
_atom_site_occupancy
_atom_site_site_symmetry_order
_atom_site_calc_flag
_atom_site_refinement_flags_posn
_atom_site_refinement_flags_adp
_atom_site_refinement_flags_occupancy
_atom_site_disorder_assembly
_atom_site_disorder_group
Dy Dy -0.06831(3) -0.98917(6) -0.32576(2) 0.02628(12) Uani 1 1 d . . . . .
N1 N -0.0987(9) -1.1376(7) -0.2064(7) 0.0268(15) Uani 1 1 d . . . . .
N2 N -0.1889(8) -1.1496(6) -0.1557(6) 0.0265(14) Uani 1 1 d . . . . .
N3 N -0.3630(8) -1.0119(5) -0.2607(6) 0.0245(17) Uani 1 1 d . . . . .
N4 N -0.3029(7) -0.9781(9) -0.3324(5) 0.0241(14) Uani 1 1 d . . . . .
C1 C -0.3016(9) -1.0814(7) -0.1757(7) 0.0240(15) Uani 1 1 d . . . . .
C2 C -0.3778(9) -1.0960(7) -0.0950(7) 0.0242(15) Uani 1 1 d . . . . .
C3 C -0.3416(10) -1.1812(8) -0.0127(8) 0.0294(17) Uani 1 1 d . . . . .
H3 H -0.270992 -1.235736 -0.011376 0.035 Uiso 1 1 calc R U . . .
C4 C -0.4067(11) -1.1873(8) 0.0665(8) 0.0312(18) Uani 1 1 d . . . . .
H4 H -0.382205 -1.248311 0.119478 0.037 Uiso 1 1 calc R U . . .
C5 C -0.5066(9) -1.1083(7) 0.0724(7) 0.0250(15) Uani 1 1 d D . . . .
C6 C -0.5437(12) -1.0245(9) -0.0096(8) 0.036(2) Uani 1 1 d . . . . .
H6 H -0.613438 -0.969637 -0.009725 0.043 Uiso 1 1 calc R U . . .
C7 C -0.4810(11) -1.0187(8) -0.0922(9) 0.034(2) Uani 1 1 d . . . . .
H7 H -0.509603 -0.960451 -0.147774 0.040 Uiso 1 1 calc R U . . .
C8A C -0.564(4) -1.111(4) 0.168(3) 0.036(4) Uani 0.49(3) 1 d D U P A 1
C8B C -0.564(4) -1.102(3) 0.168(2) 0.035(4) Uani 0.51(3) 1 d D U P A 2
C9A C -0.689(3) -1.036(3) 0.149(3) 0.049(5) Uani 0.49(3) 1 d D U P A 1
H9AA H -0.672026 -0.980099 0.210579 0.074 Uiso 0.49(3) 1 calc R U P A 1
H9AB H -0.769031 -1.084060 0.146152 0.074 Uiso 0.49(3) 1 calc R U P A 1
H9AC H -0.706424 -0.993533 0.079269 0.074 Uiso 0.49(3) 1 calc R U P A 1
C9B C -0.715(2) -1.080(3) 0.132(2) 0.044(4) Uani 0.51(3) 1 d D U P A 2
H9BA H -0.735235 -1.005331 0.093487 0.066 Uiso 0.51(3) 1 calc R U P A 2
H9BB H -0.746805 -1.078268 0.197319 0.066 Uiso 0.51(3) 1 calc R U P A 2
H9BC H -0.764016 -1.142194 0.081920 0.066 Uiso 0.51(3) 1 calc R U P A 2
C10A C -0.452(3) -1.066(3) 0.273(2) 0.055(5) Uani 0.49(3) 1 d D U P A 1
H10A H -0.367895 -1.113289 0.287603 0.083 Uiso 0.49(3) 1 calc R U P A 1
H10B H -0.486033 -1.070060 0.336633 0.083 Uiso 0.49(3) 1 calc R U P A 1
H10C H -0.429465 -0.984676 0.261508 0.083 Uiso 0.49(3) 1 calc R U P A 1
C10B C -0.482(3) -1.008(3) 0.245(2) 0.052(5) Uani 0.51(3) 1 d D U P A 2
H10D H -0.394602 -0.993871 0.229642 0.078 Uiso 0.51(3) 1 calc R U P A 2
H10E H -0.461467 -1.032508 0.322292 0.078 Uiso 0.51(3) 1 calc R U P A 2
H10F H -0.536193 -0.935815 0.232715 0.078 Uiso 0.51(3) 1 calc R U P A 2
C11A C -0.587(3) -1.234(2) 0.199(3) 0.047(4) Uani 0.49(3) 1 d D U P A 1
H11A H -0.683765 -1.256623 0.162082 0.070 Uiso 0.49(3) 1 calc R U P A 1
H11B H -0.567081 -1.239183 0.279974 0.070 Uiso 0.49(3) 1 calc R U P A 1
H11C H -0.525455 -1.286852 0.176683 0.070 Uiso 0.49(3) 1 calc R U P A 1
C11B C -0.528(3) -1.209(2) 0.244(2) 0.047(4) Uani 0.51(3) 1 d D U P A 2
H11D H -0.587592 -1.273761 0.208706 0.070 Uiso 0.51(3) 1 calc R U P A 2
H11E H -0.541835 -1.190178 0.314803 0.070 Uiso 0.51(3) 1 calc R U P A 2
H11F H -0.430587 -1.229735 0.257010 0.070 Uiso 0.51(3) 1 calc R U P A 2
C12 C -0.0010(10) -1.2330(8) -0.1803(8) 0.0286(17) Uani 1 1 d . . . . .
C13 C -0.0438(12) -1.3476(9) -0.1724(10) 0.039(2) Uani 1 1 d . . . . .
H13 H -0.138477 -1.363007 -0.181381 0.047 Uiso 1 1 calc R U . . .
C14 C 0.0483(13) -1.4372(11) -0.1522(12) 0.049(3) Uani 1 1 d . . . . .
H14 H 0.017579 -1.514469 -0.147815 0.059 Uiso 1 1 calc R U . . .
C15 C 0.1882(13) -1.4156(11) -0.1378(10) 0.046(3) Uani 1 1 d . . . . .
H15 H 0.252576 -1.478045 -0.123682 0.055 Uiso 1 1 calc R U . . .
C16 C 0.2335(11) -1.2999(11) -0.1445(10) 0.042(2) Uani 1 1 d . . . . .
H16 H 0.328500 -1.284256 -0.133754 0.050 Uiso 1 1 calc R U . . .
C17 C 0.1376(12) -1.2095(10) -0.1668(10) 0.040(2) Uani 1 1 d . . . . .
H17 H 0.166697 -1.132040 -0.172816 0.048 Uiso 1 1 calc R U . . .
C18 C -0.3986(9) -0.9200(7) -0.4228(7) 0.0260(16) Uani 1 1 d . . . . .
C19 C -0.5405(11) -0.9382(10) -0.4547(9) 0.038(2) Uani 1 1 d . . . . .
H19 H -0.578223 -0.993319 -0.416682 0.045 Uiso 1 1 calc R U . . .
C20 C -0.6263(13) -0.8754(13) -0.5420(11) 0.052(3) Uani 1 1 d . . . . .
H20 H -0.723391 -0.889034 -0.565269 0.063 Uiso 1 1 calc R U . . .
C21 C -0.5734(14) -0.7932(13) -0.5961(11) 0.055(3) Uani 1 1 d . . . . .
H21 H -0.634139 -0.748975 -0.654653 0.066 Uiso 1 1 calc R U . . .
C22 C -0.4347(12) -0.7754(10) -0.5659(9) 0.040(2) Uani 1 1 d . . . . .
H22 H -0.398432 -0.719851 -0.604592 0.048 Uiso 1 1 calc R U . . .
C23 C -0.3459(10) -0.8374(9) -0.4795(8) 0.0312(18) Uani 1 1 d . . . . .
H23 H -0.248863 -0.824070 -0.458410 0.037 Uiso 1 1 calc R U . . .
C24 C 0.041(2) -1.0087(19) -0.4877(14) 0.076(6) Uani 1 1 d . . . . .
H24 H 0.105545 -0.951056 -0.493214 0.091 Uiso 1 1 calc R U . . .
C25 C 0.0736(17) -1.1104(18) -0.4271(13) 0.067(4) Uani 1 1 d . . . . .
H25 H 0.163933 -1.132715 -0.382045 0.081 Uiso 1 1 calc R U . . .
C26 C -0.044(2) -1.1740(13) -0.4419(11) 0.065(5) Uani 1 1 d . . . . .
H26 H -0.050964 -1.248932 -0.412616 0.078 Uiso 1 1 calc R U . . .
C27 C -0.1549(19) -1.1057(15) -0.5095(11) 0.060(4) Uani 1 1 d . . . . .
H27 H -0.250523 -1.125303 -0.531342 0.072 Uiso 1 1 calc R U . . .
C28 C -0.0993(17) -1.0053(18) -0.5384(10) 0.060(5) Uani 1 1 d . . . . .
H28 H -0.149673 -0.944942 -0.585070 0.072 Uiso 1 1 calc R U . . .
C29 C 0.0852(14) -0.9032(11) -0.1355(10) 0.050(3) Uani 1 1 d . . . . .
H29 H 0.114392 -0.954753 -0.074011 0.060 Uiso 1 1 calc R U . . .
C30 C 0.1523(14) -0.8838(13) -0.2114(13) 0.058(4) Uani 1 1 d . . . . .
H30 H 0.234890 -0.920506 -0.213859 0.070 Uiso 1 1 calc R U . . .
C31 C 0.072(2) -0.7959(16) -0.2876(12) 0.087(7) Uani 1 1 d . . . . .
H31 H 0.093264 -0.762014 -0.348604 0.104 Uiso 1 1 calc R U . . .
C32 C -0.0411(19) -0.7718(12) -0.2521(17) 0.077(6) Uani 1 1 d . . . . .
H32 H -0.113110 -0.718389 -0.286480 0.093 Uiso 1 1 calc R U . . .
C33 C -0.033(2) -0.8345(13) -0.1637(15) 0.065(4) Uani 1 1 d . . . . .
H33 H -0.098846 -0.832991 -0.124876 0.078 Uiso 1 1 calc R U . . .

loop_
_atom_site_aniso_label
_atom_site_aniso_U_11
_atom_site_aniso_U_22
_atom_site_aniso_U_33
_atom_site_aniso_U_23
_atom_site_aniso_U_13
_atom_site_aniso_U_12
Dy 0.02514(17) 0.02351(18) 0.02972(17) -0.0007(2) 0.00809(11) -0.0034(2)
N1 0.026(4) 0.018(3) 0.037(4) 0.000(3) 0.011(3) 0.002(3)
N2 0.026(3) 0.020(3) 0.034(4) -0.001(3) 0.010(3) 0.004(3)
N3 0.030(3) 0.021(5) 0.024(3) 0.005(2) 0.010(2) 0.006(2)
N4 0.030(3) 0.015(4) 0.027(2) 0.003(3) 0.009(2) 0.004(3)
C1 0.024(4) 0.024(4) 0.026(4) 0.002(3) 0.010(3) 0.005(3)
C2 0.024(4) 0.021(4) 0.027(4) 0.004(3) 0.007(3) 0.004(3)
C3 0.035(4) 0.021(4) 0.036(4) 0.006(3) 0.018(4) 0.010(3)
C4 0.040(5) 0.020(4) 0.036(4) 0.007(3) 0.015(4) 0.006(3)
C5 0.021(4) 0.025(4) 0.030(4) -0.003(3) 0.009(3) 0.000(3)
C6 0.040(5) 0.034(5) 0.038(4) 0.018(4) 0.018(4) 0.015(3)
C7 0.035(4) 0.033(6) 0.039(4) 0.018(3) 0.021(4) 0.013(3)
C8A 0.040(7) 0.036(8) 0.038(7) 0.005(6) 0.019(7) 0.005(6)
C8B 0.040(7) 0.035(8) 0.038(7) 0.005(6) 0.022(6) 0.006(6)
C9A 0.051(10) 0.054(10) 0.048(9) 0.008(9) 0.024(8) 0.015(8)
C9B 0.044(8) 0.054(10) 0.044(9) 0.018(8) 0.029(7) 0.005(7)
C10A 0.053(9) 0.058(10) 0.052(9) -0.013(9) 0.012(8) 0.006(8)
C10B 0.062(9) 0.051(10) 0.046(8) 0.005(8) 0.022(7) -0.011(8)
C11A 0.053(10) 0.040(9) 0.055(10) 0.007(8) 0.029(8) 0.005(8)
C11B 0.054(10) 0.044(9) 0.051(9) 0.015(7) 0.031(8) 0.014(7)
C12 0.026(4) 0.029(4) 0.030(4) 0.006(3) 0.008(3) 0.008(3)
C13 0.034(5) 0.030(5) 0.057(6) 0.005(4) 0.019(5) 0.001(4)
C14 0.048(6) 0.029(5) 0.074(8) 0.007(5) 0.025(6) 0.009(5)
C15 0.045(6) 0.038(6) 0.053(6) 0.012(5) 0.014(5) 0.021(5)
C16 0.023(4) 0.050(6) 0.048(6) 0.004(5) 0.006(4) 0.007(4)
C17 0.034(5) 0.035(5) 0.049(6) 0.002(4) 0.010(4) 0.006(4)
C18 0.028(4) 0.023(4) 0.028(4) 0.005(3) 0.010(3) 0.002(3)
C19 0.032(5) 0.040(5) 0.040(5) 0.015(4) 0.010(4) 0.006(4)
C20 0.034(6) 0.065(8) 0.052(6) 0.029(6) 0.006(5) 0.004(5)
C21 0.050(7) 0.053(7) 0.054(7) 0.027(6) 0.004(6) 0.006(5)
C22 0.043(6) 0.032(5) 0.042(5) 0.014(4) 0.008(4) 0.004(4)
C23 0.029(4) 0.031(5) 0.032(4) 0.004(4) 0.008(3) -0.001(3)
C24 0.091(11) 0.080(16) 0.086(9) 0.013(10) 0.069(9) 0.009(10)
C25 0.051(8) 0.101(13) 0.055(7) 0.003(8) 0.025(6) 0.026(8)
C26 0.123(15) 0.039(7) 0.042(6) -0.003(5) 0.039(8) 0.015(8)
C27 0.075(10) 0.068(10) 0.040(6) -0.020(6) 0.024(6) 0.004(7)
C28 0.083(9) 0.068(12) 0.040(5) 0.012(7) 0.033(5) 0.026(9)
C29 0.060(8) 0.034(6) 0.037(5) -0.003(5) -0.011(5) -0.013(5)
C30 0.035(6) 0.053(8) 0.074(9) 0.002(7) -0.001(6) -0.018(5)
C31 0.129(17) 0.068(10) 0.045(7) 0.009(7) 0.003(9) -0.072(12)
C32 0.067(10) 0.029(7) 0.105(14) -0.011(8) -0.016(10) -0.010(6)
C33 0.070(10) 0.040(7) 0.068(9) -0.027(7) -0.001(8) -0.008(7)

loop_
_atom_type_symbol
_atom_type_description
_atom_type_scat_dispersion_real
_atom_type_scat_dispersion_imag
_atom_type_scat_source
C C 0.0033 0.0016 'International Tables Vol C Tables 4.2.6.8 and 6.1.1.4'
H H 0.0000 0.0000 'International Tables Vol C Tables 4.2.6.8 and 6.1.1.4'
Dy Dy -0.1892 4.4098 'International Tables Vol C Tables 4.2.6.8 and 6.1.1.4'
N N 0.0061 0.0033 'International Tables Vol C Tables 4.2.6.8 and 6.1.1.4'

loop_
_exptl_crystal_face_index_h
_exptl_crystal_face_index_k
_exptl_crystal_face_index_l
_exptl_crystal_face_perp_dist
1 0 -1 0.2400
-5 -1 6 0.2770
3 -7 -2 0.2620
-1 5 0 0.2380
4 -3 6 0.0840
-4 1 -6 0.1100
-3 -6 4 0.2400

loop_
_geom_angle_atom_site_label_1
_geom_angle_atom_site_label_2
_geom_angle_atom_site_label_3
_geom_angle
_geom_angle_site_symmetry_1
_geom_angle_site_symmetry_3
_geom_angle_publ_flag
N1 Dy C24 127.7(5) . . ?
N1 Dy C25 97.8(5) . . ?
N1 Dy C26 80.3(4) . . ?
N1 Dy C27 97.4(4) . . ?
N1 Dy C28 127.7(5) . . ?
N1 Dy C29 80.9(4) . . ?
N1 Dy C30 104.4(4) . . ?
N1 Dy C31 132.3(4) . . ?
N1 Dy C32 118.3(5) . . ?
N1 Dy C33 89.9(5) . . ?
N4 Dy N1 74.0(3) . . ?
N4 Dy C24 130.4(5) . . ?
N4 Dy C25 136.0(5) . . ?
N4 Dy C26 107.2(5) . . ?
N4 Dy C27 87.0(4) . . ?
N4 Dy C28 100.3(4) . . ?
N4 Dy C29 108.1(4) . . ?
N4 Dy C30 133.4(5) . . ?
N4 Dy C31 116.7(7) . . ?
N4 Dy C32 87.3(5) . . ?
N4 Dy C33 82.9(5) . . ?
C24 Dy C32 109.4(7) . . ?
C24 Dy C33 132.4(7) . . ?
C25 Dy C24 30.4(6) . . ?
C25 Dy C26 30.1(6) . . ?
C25 Dy C28 50.3(5) . . ?
C25 Dy C32 131.5(7) . . ?
C25 Dy C33 141.0(6) . . ?
C26 Dy C24 50.2(6) . . ?
C26 Dy C32 159.6(7) . . ?
C26 Dy C33 163.2(5) . . ?
C27 Dy C24 50.3(6) . . ?
C27 Dy C25 50.5(5) . . ?
C27 Dy C26 31.3(5) . . ?
C27 Dy C28 30.8(6) . . ?
C27 Dy C29 163.5(5) . . ?
C27 Dy C31 128.2(5) . . ?
C27 Dy C32 140.6(6) . . ?
C27 Dy C33 165.4(6) . . ?
C28 Dy C24 30.1(5) . . ?
C28 Dy C26 51.0(5) . . ?
C28 Dy C32 113.2(6) . . ?
C28 Dy C33 141.9(6) . . ?
C29 Dy C24 118.4(6) . . ?
C29 Dy C25 113.3(5) . . ?
C29 Dy C26 133.3(5) . . ?
C29 Dy C28 144.9(5) . . ?
C29 Dy C32 49.7(5) . . ?
C29 Dy C33 30.5(5) . . ?
C30 Dy C24 88.3(6) . . ?
C30 Dy C25 90.6(6) . . ?
C30 Dy C26 118.6(6) . . ?
C30 Dy C27 137.9(6) . . ?
C30 Dy C28 114.4(6) . . ?
C30 Dy C29 30.6(5) . . ?
C30 Dy C31 32.7(6) . . ?
C30 Dy C32 51.6(5) . . ?
C30 Dy C33 50.6(6) . . ?
C31 Dy C24 82.8(7) . . ?
C31 Dy C25 100.9(8) . . ?
C31 Dy C26 130.3(7) . . ?
C31 Dy C28 97.5(6) . . ?
C31 Dy C29 51.4(4) . . ?
C31 Dy C32 30.8(6) . . ?
C31 Dy C33 49.8(6) . . ?
C32 Dy C33 28.7(6) . . ?
N2 N1 Dy 131.1(6) . . ?
N2 N1 C12 110.6(8) . . ?
C12 N1 Dy 118.2(6) . . ?
N1 N2 C1 123.0(8) . . ?
N4 N3 C1 122.8(7) . . ?
N3 N4 Dy 130.5(5) . . ?
N3 N4 C18 110.7(7) . . ?
C18 N4 Dy 118.7(5) . . ?
N2 C1 C2 114.0(7) . . ?
N3 C1 N2 131.0(8) . . ?
N3 C1 C2 114.7(7) . . ?
C3 C2 C1 121.9(7) . . ?
C7 C2 C1 121.0(7) . . ?
C7 C2 C3 116.9(8) . . ?
C2 C3 H3 119.6 . . ?
C4 C3 C2 120.8(8) . . ?
C4 C3 H3 119.6 . . ?
C3 C4 H4 118.6 . . ?
C3 C4 C5 122.8(8) . . ?
C5 C4 H4 118.6 . . ?
C4 C5 C8A 120.8(18) . . ?
C4 C5 C8B 123.7(17) . . ?
C6 C5 C4 116.5(8) . . ?
C6 C5 C8A 122.7(18) . . ?
C6 C5 C8B 119.6(17) . . ?
C5 C6 H6 119.3 . . ?
C5 C6 C7 121.5(9) . . ?
C7 C6 H6 119.3 . . ?
C2 C7 C6 121.5(8) . . ?
C2 C7 H7 119.3 . . ?
C6 C7 H7 119.3 . . ?
C5 C8A C10A 108(3) . . ?
C5 C8A C11A 111(3) . . ?
C9A C8A C5 113(3) . . ?
C9A C8A C10A 107(3) . . ?
C9A C8A C11A 113(3) . . ?
C11A C8A C10A 103(3) . . ?
C5 C8B C10B 106(2) . . ?
C5 C8B C11B 113(2) . . ?
C9B C8B C5 113(2) . . ?
C9B C8B C10B 112(3) . . ?
C9B C8B C11B 110(2) . . ?
C10B C8B C11B 101(2) . . ?
C8A C9A H9AA 109.5 . . ?
C8A C9A H9AB 109.5 . . ?
C8A C9A H9AC 109.5 . . ?
H9AA C9A H9AB 109.5 . . ?
H9AA C9A H9AC 109.5 . . ?
H9AB C9A H9AC 109.5 . . ?
C8B C9B H9BA 109.5 . . ?
C8B C9B H9BB 109.5 . . ?
C8B C9B H9BC 109.5 . . ?
H9BA C9B H9BB 109.5 . . ?
H9BA C9B H9BC 109.5 . . ?
H9BB C9B H9BC 109.5 . . ?
C8A C10A H10A 109.5 . . ?
C8A C10A H10B 109.5 . . ?
C8A C10A H10C 109.5 . . ?
H10A C10A H10B 109.5 . . ?
H10A C10A H10C 109.5 . . ?
H10B C10A H10C 109.5 . . ?
C8B C10B H10D 109.5 . . ?
C8B C10B H10E 109.5 . . ?
C8B C10B H10F 109.5 . . ?
H10D C10B H10E 109.5 . . ?
H10D C10B H10F 109.5 . . ?
H10E C10B H10F 109.5 . . ?
C8A C11A H11A 109.5 . . ?
C8A C11A H11B 109.5 . . ?
C8A C11A H11C 109.5 . . ?
H11A C11A H11B 109.5 . . ?
H11A C11A H11C 109.5 . . ?
H11B C11A H11C 109.5 . . ?
C8B C11B H11D 109.5 . . ?
C8B C11B H11E 109.5 . . ?
C8B C11B H11F 109.5 . . ?
H11D C11B H11E 109.5 . . ?
H11D C11B H11F 109.5 . . ?
H11E C11B H11F 109.5 . . ?
C13 C12 N1 121.5(9) . . ?
C17 C12 N1 118.5(8) . . ?
C17 C12 C13 120.0(9) . . ?
C12 C13 H13 119.5 . . ?
C14 C13 C12 121.0(11) . . ?
C14 C13 H13 119.5 . . ?
C13 C14 H14 120.0 . . ?
C13 C14 C15 120.1(11) . . ?
C15 C14 H14 120.0 . . ?
C14 C15 H15 120.2 . . ?
C14 C15 C16 119.7(10) . . ?
C16 C15 H15 120.2 . . ?
C15 C16 H16 120.2 . . ?
C17 C16 C15 119.6(10) . . ?
C17 C16 H16 120.2 . . ?
C12 C17 H17 120.1 . . ?
C16 C17 C12 119.8(10) . . ?
C16 C17 H17 120.1 . . ?
C19 C18 N4 123.3(8) . . ?
C19 C18 C23 119.1(8) . . ?
C23 C18 N4 117.5(8) . . ?
C18 C19 H19 120.3 . . ?
C20 C19 C18 119.3(10) . . ?
C20 C19 H19 120.3 . . ?
C19 C20 H20 119.5 . . ?
C21 C20 C19 121.0(12) . . ?
C21 C20 H20 119.5 . . ?
C20 C21 H21 120.0 . . ?
C22 C21 C20 120.1(11) . . ?
C22 C21 H21 120.0 . . ?
C21 C22 H22 119.8 . . ?
C21 C22 C23 120.4(10) . . ?
C23 C22 H22 119.8 . . ?
C18 C23 H23 120.0 . . ?
C22 C23 C18 120.1(9) . . ?
C22 C23 H23 120.0 . . ?
Dy C24 H24 118.0 . . ?
C25 C24 Dy 73.9(8) . . ?
C25 C24 H24 125.8 . . ?
C28 C24 Dy 74.2(7) . . ?
C28 C24 H24 125.8 . . ?
C28 C24 C25 108.3(17) . . ?
Dy C25 H25 115.2 . . ?
C24 C25 Dy 75.7(9) . . ?
C24 C25 H25 125.2 . . ?
C26 C25 Dy 75.8(8) . . ?
C26 C25 C24 109.5(15) . . ?
C26 C25 H25 125.2 . . ?
Dy C26 H26 118.8 . . ?
C25 C26 Dy 74.1(9) . . ?
C25 C26 H26 126.9 . . ?
C25 C26 C27 106.2(15) . . ?
C27 C26 Dy 72.3(7) . . ?
C27 C26 H26 126.9 . . ?
Dy C27 H27 114.1 . . ?
C26 C27 Dy 76.3(8) . . ?
C26 C27 H27 125.9 . . ?
C28 C27 Dy 76.0(8) . . ?
C28 C27 C26 108.1(16) . . ?
C28 C27 H27 125.9 . . ?
Dy C28 H28 117.0 . . ?
C24 C28 Dy 75.7(8) . . ?
C24 C28 C27 107.7(16) . . ?
C24 C28 H28 126.1 . . ?
C27 C28 Dy 73.2(7) . . ?
C27 C28 H28 126.1 . . ?
Dy C29 H29 117.5 . . ?
C30 C29 Dy 72.2(7) . . ?
C30 C29 H29 125.9 . . ?
C30 C29 C33 108.2(14) . . ?
C33 C29 Dy 76.3(8) . . ?
C33 C29 H29 125.9 . . ?
Dy C30 H30 113.3 . . ?
C29 C30 Dy 77.2(7) . . ?
C29 C30 H30 126.7 . . ?
C29 C30 C31 106.5(15) . . ?
C31 C30 Dy 75.5(7) . . ?
C31 C30 H30 126.7 . . ?
Dy C31 H31 116.8 . . ?
C30 C31 Dy 71.8(7) . . ?
C30 C31 H31 127.3 . . ?
C32 C31 Dy 76.5(8) . . ?
C32 C31 C30 105.4(13) . . ?
C32 C31 H31 127.3 . . ?
Dy C32 H32 118.0 . . ?
C31 C32 Dy 72.7(9) . . ?
C31 C32 H32 125.2 . . ?
C33 C32 Dy 75.9(8) . . ?
C33 C32 C31 109.7(16) . . ?
C33 C32 H32 125.2 . . ?
Dy C33 H33 118.2 . . ?
C29 C33 Dy 73.2(8) . . ?
C29 C33 H33 124.9 . . ?
C32 C33 Dy 75.5(10) . . ?
C32 C33 C29 110.2(18) . . ?
C32 C33 H33 124.9 . . ?

loop_
_geom_bond_atom_site_label_1
_geom_bond_atom_site_label_2
_geom_bond_distance
_geom_bond_site_symmetry_2
_geom_bond_publ_flag
Dy N1 2.370(8) . ?
Dy N4 2.366(7) . ?
Dy C24 2.646(12) . ?
Dy C25 2.623(14) . ?
Dy C26 2.644(13) . ?
Dy C27 2.593(13) . ?
Dy C28 2.627(11) . ?
Dy C29 2.619(11) . ?
Dy C30 2.558(12) . ?
Dy C31 2.607(12) . ?
Dy C32 2.654(14) . ?
Dy C33 2.659(14) . ?
N1 N2 1.286(11) . ?
N1 C12 1.447(12) . ?
N2 C1 1.346(10) . ?
N3 N4 1.309(10) . ?
N3 C1 1.329(10) . ?
N4 C18 1.415(11) . ?
C1 C2 1.480(11) . ?
C2 C3 1.396(11) . ?
C2 C7 1.385(12) . ?
C3 H3 0.9500 . ?
C3 C4 1.372(13) . ?
C4 H4 0.9500 . ?
C4 C5 1.384(12) . ?
C5 C6 1.381(12) . ?
C5 C8A 1.507(19) . ?
C5 C8B 1.507(18) . ?
C6 H6 0.9500 . ?
C6 C7 1.394(13) . ?
C7 H7 0.9500 . ?
C8A C9A 1.49(4) . ?
C8A C10A 1.55(4) . ?
C8A C11A 1.51(4) . ?
C8B C9B 1.48(4) . ?
C8B C10B 1.53(4) . ?
C8B C11B 1.53(4) . ?
C9A H9AA 0.9800 . ?
C9A H9AB 0.9800 . ?
C9A H9AC 0.9800 . ?
C9B H9BA 0.9800 . ?
C9B H9BB 0.9800 . ?
C9B H9BC 0.9800 . ?
C10A H10A 0.9800 . ?
C10A H10B 0.9800 . ?
C10A H10C 0.9800 . ?
C10B H10D 0.9800 . ?
C10B H10E 0.9800 . ?
C10B H10F 0.9800 . ?
C11A H11A 0.9800 . ?
C11A H11B 0.9800 . ?
C11A H11C 0.9800 . ?
C11B H11D 0.9800 . ?
C11B H11E 0.9800 . ?
C11B H11F 0.9800 . ?
C12 C13 1.403(14) . ?
C12 C17 1.392(16) . ?
C13 H13 0.9500 . ?
C13 C14 1.362(15) . ?
C14 H14 0.9500 . ?
C14 C15 1.398(18) . ?
C15 H15 0.9500 . ?
C15 C16 1.421(18) . ?
C16 H16 0.9500 . ?
C16 C17 1.392(15) . ?
C17 H17 0.9500 . ?
C18 C19 1.386(13) . ?
C18 C23 1.399(13) . ?
C19 H19 0.9500 . ?
C19 C20 1.378(14) . ?
C20 H20 0.9500 . ?
C20 C21 1.376(18) . ?
C21 H21 0.9500 . ?
C21 C22 1.355(18) . ?
C22 H22 0.9500 . ?
C22 C23 1.378(14) . ?
C23 H23 0.9500 . ?
C24 H24 0.9500 . ?
C24 C25 1.38(3) . ?
C24 C28 1.37(2) . ?
C25 H25 0.9500 . ?
C25 C26 1.37(3) . ?
C26 H26 0.9500 . ?
C26 C27 1.42(2) . ?
C27 H27 0.9500 . ?
C27 C28 1.39(3) . ?
C28 H28 0.9500 . ?
C29 H29 0.9500 . ?
C29 C30 1.37(2) . ?
C29 C33 1.39(2) . ?
C30 H30 0.9500 . ?
C30 C31 1.46(2) . ?
C31 H31 0.9500 . ?
C31 C32 1.40(3) . ?
C32 H32 0.9500 . ?
C32 C33 1.32(3) . ?
C33 H33 0.9500 . ?

loop_
_geom_torsion_atom_site_label_1
_geom_torsion_atom_site_label_2
_geom_torsion_atom_site_label_3
_geom_torsion_atom_site_label_4
_geom_torsion
_geom_torsion_site_symmetry_1
_geom_torsion_site_symmetry_2
_geom_torsion_site_symmetry_3
_geom_torsion_site_symmetry_4
_geom_torsion_publ_flag
Dy N1 N2 C1 10.0(13) . . . . ?
Dy N1 C12 C13 -140.9(9) . . . . ?
Dy N1 C12 C17 36.7(12) . . . . ?
Dy N4 C18 C19 159.0(8) . . . . ?
Dy N4 C18 C23 -23.2(11) . . . . ?
Dy C24 C25 C26 69.0(11) . . . . ?
Dy C24 C28 C27 -66.8(9) . . . . ?
Dy C25 C26 C27 65.7(9) . . . . ?
Dy C26 C27 C28 70.0(9) . . . . ?
Dy C27 C28 C24 68.5(11) . . . . ?
Dy C29 C30 C31 70.4(9) . . . . ?
Dy C29 C33 C32 -67.0(10) . . . . ?
Dy C30 C31 C32 69.8(9) . . . . ?
Dy C31 C32 C33 67.5(10) . . . . ?
Dy C32 C33 C29 65.5(9) . . . . ?
N1 N2 C1 N3 17.6(15) . . . . ?
N1 N2 C1 C2 -169.6(8) . . . . ?
N1 C12 C13 C14 177.3(11) . . . . ?
N1 C12 C17 C16 -178.3(10) . . . . ?
N2 N1 C12 C13 40.3(13) . . . . ?
N2 N1 C12 C17 -142.0(10) . . . . ?
N2 C1 C2 C3 -5.8(12) . . . . ?
N2 C1 C2 C7 168.6(9) . . . . ?
N3 N4 C18 C19 -24.7(14) . . . . ?
N3 N4 C18 C23 153.0(9) . . . . ?
N3 C1 C2 C3 168.2(8) . . . . ?
N3 C1 C2 C7 -17.4(13) . . . . ?
N4 N3 C1 N2 -15.8(15) . . . . ?
N4 N3 C1 C2 171.5(8) . . . . ?
N4 C18 C19 C20 178.3(11) . . . . ?
N4 C18 C23 C22 -177.9(9) . . . . ?
C1 N3 N4 Dy -13.3(14) . . . . ?
C1 N3 N4 C18 171.0(8) . . . . ?
C1 C2 C3 C4 174.9(9) . . . . ?
C1 C2 C7 C6 -173.4(10) . . . . ?
C2 C3 C4 C5 -2.5(16) . . . . ?
C3 C2 C7 C6 1.2(15) . . . . ?
C3 C4 C5 C6 3.1(15) . . . . ?
C3 C4 C5 C8A -174(2) . . . . ?
C3 C4 C5 C8B -171(2) . . . . ?
C4 C5 C6 C7 -1.5(16) . . . . ?
C4 C5 C8A C9A -169(2) . . . . ?
C4 C5 C8A C10A 72(3) . . . . ?
C4 C5 C8A C11A -40(4) . . . . ?
C4 C5 C8B C9B -140(2) . . . . ?
C4 C5 C8B C10B 96(3) . . . . ?
C4 C5 C8B C11B -13(4) . . . . ?
C5 C6 C7 C2 -0.6(17) . . . . ?
C6 C5 C8A C9A 15(4) . . . . ?
C6 C5 C8A C10A -104(3) . . . . ?
C6 C5 C8A C11A 143(2) . . . . ?
C6 C5 C8B C9B 46(3) . . . . ?
C6 C5 C8B C10B -77(3) . . . . ?
C6 C5 C8B C11B 173(2) . . . . ?
C7 C2 C3 C4 0.3(14) . . . . ?
C8A C5 C6 C7 175(2) . . . . ?
C8B C5 C6 C7 172(2) . . . . ?
C12 N1 N2 C1 -171.4(8) . . . . ?
C12 C13 C14 C15 1(2) . . . . ?
C13 C12 C17 C16 -0.7(18) . . . . ?
C13 C14 C15 C16 0(2) . . . . ?
C14 C15 C16 C17 -0.9(19) . . . . ?
C15 C16 C17 C12 1.2(19) . . . . ?
C17 C12 C13 C14 -0.3(18) . . . . ?
C18 C19 C20 C21 -2(2) . . . . ?
C19 C18 C23 C22 -0.1(15) . . . . ?
C19 C20 C21 C22 2(2) . . . . ?
C20 C21 C22 C23 -1(2) . . . . ?
C21 C22 C23 C18 0.5(18) . . . . ?
C23 C18 C19 C20 0.6(17) . . . . ?
C24 C25 C26 Dy -68.9(11) . . . . ?
C24 C25 C26 C27 -3.2(16) . . . . ?
C25 C24 C28 Dy 66.6(11) . . . . ?
C25 C24 C28 C27 -0.2(17) . . . . ?
C25 C26 C27 Dy -66.9(10) . . . . ?
C25 C26 C27 C28 3.1(15) . . . . ?
C26 C27 C28 Dy -70.3(8) . . . . ?
C26 C27 C28 C24 -1.8(15) . . . . ?
C28 C24 C25 Dy -66.8(11) . . . . ?
C28 C24 C25 C26 2.2(18) . . . . ?
C29 C30 C31 Dy -71.6(9) . . . . ?
C29 C30 C31 C32 -1.8(15) . . . . ?
C30 C29 C33 Dy 65.8(9) . . . . ?
C30 C29 C33 C32 -1.2(16) . . . . ?
C30 C31 C32 Dy -66.5(9) . . . . ?
C30 C31 C32 C33 1.1(16) . . . . ?
C31 C32 C33 Dy -65.5(11) . . . . ?
C31 C32 C33 C29 0.1(17) . . . . ?
C33 C29 C30 Dy -68.5(9) . . . . ?
C33 C29 C30 C31 1.8(14) . . . . ?
